data_1518208
loop_
_publ_author_name
'Andjelkovic, K.'
'Herak, R.'
'Juranic, N.'
'Manojlovic-Muir, L. J.'
'Celap, M. B.'

_publ_section_title
;
 Synthesis, characterization and crystal structure of mer(dien)-syn(H,
 NO2)-(diethylenetriamine)-(ethylenediamine)nitrocobalt (III)
 tetrachlorozincate (II)
;
_journal_name_full 'Revue de Chimie Minerale'
_journal_page_first 457
_journal_page_last 469
_journal_volume 24
_journal_year 1987
_chemical_formula_sum 'C6 H21 Cl4 Co N6 O2 Zn'
_chemical_formula_weight 475.41
_space_group_IT_number 14
_symmetry_cell_setting monoclinic
_symmetry_Int_Tables_number 14
_symmetry_space_group_name_Hall '-P 2ybc'
_symmetry_space_group_name_H-M 'P 1 21/c 1'
_cell_angle_alpha 90
_cell_angle_beta 94.13(1)
_cell_angle_gamma 90
_cell_formula_units_Z 4
_cell_length_a 8.722(1)
_cell_length_b 15.256(2)
_cell_length_c 12.445(1)
_cell_volume 1651.7(3)
_diffrn_ambient_temperature 293
_diffrn_radiation_probe x-ray
_diffrn_radiation_type MoK\a
_diffrn_radiation_wavelength 0.71069
_exptl_absorpt_coefficient_mu 3.23
_exptl_crystal_density_diffrn 1.912
_exptl_crystal_density_meas 1.90
_exptl_crystal_F_000 960
_refine_ls_number_reflns 1822
_refine_ls_R_factor_gt 0.024
_refine_ls_wR_factor_gt 0.030
_cod_data_source_file RMC-1987-24-457-469.cif
_cod_data_source_block C6H21Cl4
_cod_original_sg_symbol_H-M 'P 21/c'
_cod_database_code 1518208

loop_
_symmetry_equiv_pos_site_id
_symmetry_equiv_pos_as_xyz
1 x,y,z
2 -x,1/2+y,1/2-z
3 -x,-y,-z
4 x,1/2-y,1/2+z

loop_
_atom_site_label
_atom_site_type_symbol
_atom_site_thermal_displace_type
_atom_site_fract_x
_atom_site_fract_y
_atom_site_fract_z
_atom_site_occupancy
_atom_site_U_iso_or_equiv
Co Co Uiso 0.75210(7) 0.43632(2) 0.19348(3) 1.000 0.0089(3)
O1 O Uiso 0.7890(5) 0.39976(17) -0.01890(19) 1.000 0.0251(15)
O2 O Uiso 0.5568(6) 0.3960(3) 0.0177(2) 1.000 0.039(2)
N1 N Uiso 0.9319(4) 0.49732(16) 0.14547(19) 1.000 0.0114(11)
N2 N Uiso 0.8414(6) 0.46707(16) 0.34075(18) 1.000 0.0085(15)
N3 N Uiso 0.6245(5) 0.54324(16) 0.1875(2) 1.000 0.0086(15)
N4 N Uiso 0.5708(4) 0.37987(15) 0.24104(19) 1.000 0.0099(13)
N5 N Uiso 0.8496(4) 0.31997(15) 0.20985(19) 1.000 0.0118(13)
N6 N Uiso 0.6909(7) 0.40741(17) 0.0465(2) 1.000 0.0163(19)
C1 C Uiso 1.0215(6) 0.5422(2) 0.2349(2) 1.000 0.0129(18)
C2 C Uiso 1.0065(8) 0.4860(2) 0.3336(2) 1.000 0.011(2)
C3 C Uiso 0.4697(7) 0.5242(2) 0.2239(3) 1.000 0.008(2)
C4 C Uiso 0.4802(6) 0.4448(2) 0.2975(2) 1.000 0.0131(18)
C5 C Uiso 0.6134(6) 0.2980(2) 0.3009(3) 1.000 0.0132(18)
C6 C Uiso 0.7316(7) 0.2542(2) 0.2375(3) 1.000 0.013(18)
Zn Zn Uiso 0.18069(6) 0.23764(2) -0.00582(3) 1.000 0.0136(3)
Cl1 Cl Uiso 0.19565(16) 0.25141(5) -0.18559(6) 1.000 0.0181(5)
Cl2 Cl Uiso 0.35659(16) 0.14045(6) 0.06284(7) 1.000 0.0208(5)
Cl3 Cl Uiso 0.20667(15) 0.37404(5) 0.06558(6) 1.000 0.0142(5)
Cl4 Cl Uiso -0.06181(15) 0.18593(5) 0.01732(7) 1.000 0.0163(5)
H1 H Uiso 0.98900 0.45900 0.11300 1.000 0.0443
H2 H Uiso 0.90200 0.53500 0.09400 1.000 0.0443
H3 H Uiso 0.98300 0.59900 0.24600 1.000 0.0443
H4 H Uiso 1.13100 0.54400 0.21900 1.000 0.0443
H5 H Uiso 1.04500 0.51600 0.39800 1.000 0.0443
H6 H Uiso 1.06100 0.43200 0.32800 1.000 0.0443
H7 H Uiso 0.82900 0.42300 0.38500 1.000 0.0443
H8 H Uiso 0.79500 0.51400 0.36400 1.000 0.0443
H9 H Uiso 0.67100 0.58300 0.23000 1.000 0.0443
H10 H Uiso 0.61900 0.56400 0.12200 1.000 0.0443
H11 H Uiso 0.43500 0.57500 0.26000 1.000 0.0443
H12 H Uiso 0.40200 0.51400 0.16200 1.000 0.0443
H13 H Uiso 0.52700 0.45800 0.36600 1.000 0.0443
H14 H Uiso 0.37300 0.42100 0.30300 1.000 0.0443
H15 H Uiso 0.51600 0.35900 0.18400 1.000 0.0443
H16 H Uiso 0.65900 0.31300 0.37100 1.000 0.0443
H17 H Uiso 0.52400 0.26100 0.30500 1.000 0.0443
H18 H Uiso 0.77800 0.20700 0.27800 1.000 0.0443
H19 H Uiso 0.68100 0.23000 0.17300 1.000 0.0443
H20 H Uiso 0.92400 0.32200 0.26100 1.000 0.0443
H21 H Uiso 0.88900 0.30500 0.14900 1.000 0.0443

loop_
_atom_type_symbol
_atom_type_description
_atom_type_scat_dispersion_real
_atom_type_scat_dispersion_imag
_atom_type_scat_source
C C 0.0033 0.0016 ' International Tables Vol C Tables 4.2.6.8 and 6.1.1.4'
H H 0.0000 0.0000 ' International Tables Vol C Tables 4.2.6.8 and 6.1.1.4'
Cl Cl 0.1484 0.1585 ' International Tables Vol C Tables 4.2.6.8 and 6.1.1.4'
Co Co 0.3494 0.9721 ' International Tables Vol C Tables 4.2.6.8 and 6.1.1.4'
N N 0.0061 0.0033 ' International Tables Vol C Tables 4.2.6.8 and 6.1.1.4'
O O 0.0106 0.0060 ' International Tables Vol C Tables 4.2.6.8 and 6.1.1.4'
Zn Zn 0.2839 1.4301 ' International Tables Vol C Tables 4.2.6.8 and 6.1.1.4'

loop_
_geom_angle_atom_site_label_1
_geom_angle_atom_site_label_2
_geom_angle_atom_site_label_3
_geom_angle
_geom_angle_publ_flag
Cl1 Zn Cl3 106.94(3) yes
Cl1 Zn Cl4 106.00(5) yes
Cl2 Zn Cl3 114.11(4) yes
Cl2 Zn Cl4 109.52(4) yes
Cl3 Zn Cl4 109.47(4) yes
Cl1 Zn Cl2 110.47(4) yes
N2 Co N3 91.27(13) yes
N1 Co N2 84.27(15) yes
N1 Co N3 93.31(14) yes
N1 Co N4 178.03(11) yes
N1 Co N5 96.35(13) yes
N1 Co N6 89.56(17) yes
N4 Co N5 85.61(12) yes
N4 Co N6 90.69(18) yes
N5 Co N6 88.85(13) yes
N2 Co N5 88.85(12) yes
N2 Co N6 173.1(2) yes
N3 Co N4 84.73(14) yes
N3 Co N5 170.30(15) yes
N3 Co N6 92.10(15) yes
N2 Co N4 95.59(15) yes
Co N1 C1 112.5(2) yes
Co N2 C2 108.0(2) yes
Co N3 C3 110.48(19) yes
C4 N4 C5 116.6(3) yes
Co N4 C4 109.0(2) yes
Co N4 C5 110.3(3) yes
Co N5 C6 109.2(3) yes
O1 N6 O2 119.6(3) yes
Co N6 O1 119.6(4) yes
Co N6 O2 120.8(3) yes
H1 N1 H2 104.00 no
Co N1 H1 108.00 no
Co N1 H2 109.00 no
C1 N1 H2 111.00 no
C1 N1 H1 111.00 no
Co N2 H7 110.00 no
Co N2 H8 110.00 no
H7 N2 H8 110.00 no
C2 N2 H7 111.00 no
C2 N2 H8 109.00 no
C3 N3 H10 111.00 no
Co N3 H9 108.00 no
H9 N3 H10 108.00 no
C3 N3 H9 110.00 no
Co N3 H10 109.00 no
C5 N4 H15 102.00 no
Co N4 H15 109.00 no
C4 N4 H15 110.00 no
Co N5 H21 110.00 no
C6 N5 H20 110.00 no
C6 N5 H21 110.00 no
Co N5 H20 110.00 no
H20 N5 H21 109.00 no
N1 C1 C2 106.1(3) yes
N2 C2 C1 107.6(4) yes
N3 C3 C4 108.9(4) yes
N4 C4 C3 105.0(3) yes
N4 C5 C6 105.5(3) yes
N5 C6 C5 109.4(3) yes
N1 C1 H3 111.00 no
N1 C1 H4 109.00 no
H3 C1 H4 111.00 no
C2 C1 H4 109.00 no
C2 C1 H3 110.00 no
C1 C2 H5 111.00 no
N2 C2 H6 109.00 no
N2 C2 H5 109.00 no
C1 C2 H6 111.00 no
H5 C2 H6 109.00 no
H11 C3 H12 108.00 no
N3 C3 H11 108.00 no
N3 C3 H12 108.00 no
C4 C3 H11 112.00 no
C4 C3 H12 111.00 no
N4 C4 H14 109.00 no
C3 C4 H13 112.00 no
N4 C4 H13 111.00 no
H13 C4 H14 111.00 no
C3 C4 H14 108.00 no
C6 C5 H16 109.00 no
N4 C5 H17 110.00 no
N4 C5 H16 109.00 no
C6 C5 H17 111.00 no
H16 C5 H17 112.00 no
H18 C6 H19 108.00 no
N5 C6 H18 111.00 no
N5 C6 H19 110.00 no
C5 C6 H18 110.00 no
C5 C6 H19 109.00 no

loop_
_geom_bond_atom_site_label_1
_geom_bond_atom_site_label_2
_geom_bond_distance
_geom_bond_publ_flag
Zn Cl1 2.2602(9) yes
Zn Cl2 2.2569(13) yes
Zn Cl3 2.2676(9) yes
Zn Cl4 2.2949(14) yes
Co N5 1.972(3) yes
Co N6 1.920(3) yes
Co N3 1.973(3) yes
Co N1 1.954(3) yes
Co N2 1.995(3) yes
Co N4 1.931(3) yes
O1 N6 1.228(6) yes
O2 N6 1.211(8) yes
N1 C1 1.481(4) yes
N2 C2 1.478(9) yes
N3 C3 1.484(7) yes
N4 C5 1.488(4) yes
N4 C4 1.476(5) yes
N5 C6 1.495(6) yes
N1 H1 0.8800 no
N1 H2 0.8900 no
N2 H8 0.8800 no
N2 H7 0.8800 no
N3 H10 0.8700 no
N3 H9 0.8800 no
N4 H15 0.8900 no
N5 H21 0.8800 no
N5 H20 0.8800 no
C1 C2 1.511(4) no
C3 C4 1.517(4) no
C5 C6 1.500(7) no
C1 H4 0.9900 no
C1 H3 0.9400 no
C2 H6 0.9600 no
C2 H5 0.9600 no
C3 H11 0.9600 no
C3 H12 0.9500 no
C4 H13 0.9400 no
C4 H14 1.0100 no
C5 H17 0.9700 no
C5 H16 0.9600 no
C6 H18 0.9500 no
C6 H19 0.9600 no

loop_
_geom_hbond_atom_site_label_D
_geom_hbond_atom_site_label_H
_geom_hbond_atom_site_label_A
_geom_hbond_distance_DH
_geom_hbond_distance_HA
_geom_hbond_distance_DA
_geom_hbond_angle_DHA
_geom_hbond_site_symmetry_A
_geom_hbond_publ_flag
N1 H1 Cl3 0.8800 2.4100 3.258(3) 161.00 1_655 yes
N1 H2 Cl3 0.8900 2.5500 3.428(3) 172.00 3_665 yes
N2 H7 Cl4 0.8800 2.4800 3.275(3) 150.00 4_655 yes
N2 H8 Cl2 0.8800 2.5400 3.423(4) 175.00 2_655 yes
N3 H9 Cl2 0.8800 2.7500 3.436(3) 135.00 2_655 yes
N3 H10 O2 0.8700 2.3200 3.050(5) 142.00 3_665 yes
N4 H15 O2 0.8900 2.2000 2.784(3) 123.00 . yes
N5 H20 Cl1 0.8800 2.6600 3.380(4) 140.00 4_655 yes
N5 H21 Cl4 0.8800 2.5000 3.284(3) 148.00 1_655 yes
C2 H5 Cl4 0.9600 2.8000 3.585(3) 139.00 2_655 yes

loop_
_geom_torsion_atom_site_label_1
_geom_torsion_atom_site_label_2
_geom_torsion_atom_site_label_3
_geom_torsion_atom_site_label_4
_geom_torsion
_geom_torsion_publ_flag
N2 Co N1 C1 -7.8(2) no
N3 Co N1 C1 83.1(2) no
N5 Co N1 C1 -96.0(2) no
N6 Co N1 C1 175.2(2) no
N1 Co N2 C2 -20.3(2) no
N3 Co N2 C2 -113.5(2) no
N4 Co N2 C2 161.7(2) no
N5 Co N2 C2 76.2(2) no
N1 Co N3 C3 -178.1(2) no
N2 Co N3 C3 -93.8(2) no
N4 Co N3 C3 1.7(2) no
N6 Co N3 C3 92.2(3) no
N2 Co N4 C4 62.2(2) no
N2 Co N4 C5 -67.1(2) no
N3 Co N4 C4 -28.6(2) no
N3 Co N4 C5 -157.8(2) no
N5 Co N4 C4 150.6(2) no
N5 Co N4 C5 21.3(2) no
N6 Co N4 C4 -120.7(2) no
N6 Co N4 C5 110.1(2) no
N1 Co N5 C6 -174.8(2) no
N2 Co N5 C6 101.2(2) no
N4 Co N5 C6 5.5(2) no
N6 Co N5 C6 -85.3(3) no
N1 Co N6 O1 28.2(2) no
N1 Co N6 O2 -152.4(3) no
N3 Co N6 O1 121.5(3) no
N3 Co N6 O2 -59.1(3) no
N4 Co N6 O1 -153.8(2) no
N4 Co N6 O2 25.7(3) no
N5 Co N6 O1 -68.2(3) no
N5 Co N6 O2 111.3(3) no
Co N1 C1 C2 33.2(4) no
Co N2 C2 C1 43.7(3) no
Co N3 C3 C4 24.7(3) no
Co N4 C4 C3 48.1(4) no
C5 N4 C4 C3 173.7(4) no
Co N4 C5 C6 -42.7(3) no
C4 N4 C5 C6 -167.6(4) no
Co N5 C6 C5 -31.0(4) no
N1 C1 C2 N2 -49.7(4) no
N3 C3 C4 N4 -46.6(4) no
N4 C5 C6 N5 47.3(4) no
